data_4114112
loop_
_publ_author_name
'Mitsukimi Tsunoda'
'Fran\,cois P. Gabba\"i'

_publ_section_title
;
 Hexacoordination of a Dimethyl Sulfide Molecule
;
_journal_name_full 'Journal of the American Chemical Society'
_journal_page_first 10492
_journal_page_last 10493
_journal_paper_doi 10.1021/ja036197n
_journal_volume 125
_journal_year 2003
_chemical_formula_sum 'C20 H6 F12 Hg3 S'
_chemical_formula_weight 1108.08
_chemical_name_common (o-C6F4Hg)3-(Me2S)
_chemical_name_systematic
; 
 ? 
;
_space_group_IT_number 52
_symmetry_cell_setting orthorhombic
_symmetry_space_group_name_Hall '-P 2a 2bc'
_symmetry_space_group_name_H-M 'P n n a'
_atom_sites_solution_hydrogens geom
_atom_sites_solution_primary direct
_atom_sites_solution_secondary difmap
_audit_creation_method SHELXL-97
_cell_angle_alpha 90.00
_cell_angle_beta 90.00
_cell_angle_gamma 90.00
_cell_formula_units_Z 4
_cell_length_a 11.151(2)
_cell_length_b 10.743(2)
_cell_length_c 17.987(4)
_cell_measurement_temperature 120(2)
_cell_volume 2154.8(7)
_computing_cell_refinement 'Bruker XSCANS'
_computing_data_collection 'Bruker XSCANS'
_computing_data_reduction 'Bruker SHELXTL'
_computing_molecular_graphics 'Bruker SHELXTL'
_computing_publication_material 'Bruker SHELXTL'
_computing_structure_refinement 'SHELXL-97 (Sheldrick, 1997)'
_computing_structure_solution 'SHELXS-97 (Sheldrick, 1990)'
_diffrn_ambient_temperature 120(2)
_diffrn_measured_fraction_theta_full 0.996
_diffrn_measured_fraction_theta_max 0.996
_diffrn_measurement_device_type 'Bruker P4'
_diffrn_measurement_method '\w scans'
_diffrn_radiation_monochromator graphite
_diffrn_radiation_source 'fine-focus sealed tube'
_diffrn_radiation_type MoK\a
_diffrn_radiation_wavelength 0.71073
_diffrn_reflns_av_R_equivalents 0.1408
_diffrn_reflns_av_sigmaI/netI 0.0802
_diffrn_reflns_limit_h_max 12
_diffrn_reflns_limit_h_min -12
_diffrn_reflns_limit_k_max 10
_diffrn_reflns_limit_k_min -12
_diffrn_reflns_limit_l_max 20
_diffrn_reflns_limit_l_min -20
_diffrn_reflns_number 12935
_diffrn_reflns_theta_full 24.00
_diffrn_reflns_theta_max 24.00
_diffrn_reflns_theta_min 2.15
_exptl_absorpt_coefficient_mu 21.530
_exptl_absorpt_correction_T_max 1
_exptl_absorpt_correction_T_min 0.397707
_exptl_absorpt_correction_type sadabs
_exptl_crystal_density_diffrn 3.416
_exptl_crystal_F_000 1960
_exptl_crystal_size_max 0.23
_exptl_crystal_size_mid 0.20
_exptl_crystal_size_min 0.08
_refine_diff_density_max 1.858
_refine_diff_density_min -1.879
_refine_diff_density_rms 0.342
_refine_ls_extinction_method none
_refine_ls_goodness_of_fit_ref 1.046
_refine_ls_hydrogen_treatment mixed
_refine_ls_matrix_type full
_refine_ls_number_parameters 80
_refine_ls_number_reflns 1690
_refine_ls_number_restraints 0
_refine_ls_restrained_S_all 1.046
_refine_ls_R_factor_all 0.1012
_refine_ls_R_factor_gt 0.0702
_refine_ls_shift/su_max 0.000
_refine_ls_shift/su_mean 0.000
_refine_ls_structure_factor_coef Fsqd
_refine_ls_weighting_details 'calc w=1/[\s^2^(Fo^2^)+(0.0300P)^2^+150.0000P] where P=(Fo^2^+2Fc^2^)/3'
_refine_ls_weighting_scheme calc
_refine_ls_wR_factor_gt 0.1106
_refine_ls_wR_factor_ref 0.1221
_reflns_number_gt 1357
_reflns_number_total 1690
_reflns_threshold_expression >2sigma(I)
_cod_data_source_file ja036197nsi20030516_034445_2.cif
_cod_data_source_block compound3
_cod_database_code 4114112

loop_
_symmetry_equiv_pos_as_xyz
'x, y, z'
'-x+1/2, -y, z'
'-x+1/2, y+1/2, -z+1/2'
'x, -y+1/2, -z+1/2'
'-x, -y, -z'
'x-1/2, y, -z'
'x-1/2, -y-1/2, z-1/2'
'-x, y-1/2, z-1/2'

loop_
_atom_site_label
_atom_site_type_symbol
_atom_site_fract_x
_atom_site_fract_y
_atom_site_fract_z
_atom_site_U_iso_or_equiv
_atom_site_adp_type
_atom_site_occupancy
_atom_site_symmetry_multiplicity
_atom_site_calc_flag
_atom_site_refinement_flags
Hg1 Hg 0.7500 0.5000 0.13399(6) 0.0184(3) Uani 1 2 d S
Hg2 Hg 0.60121(7) 0.43539(8) 0.30664(4) 0.0167(3) Uani 1 1 d .
S S 0.8475(8) 0.2500 0.2500 0.023(2) Uani 1 2 d S
F3 F 0.3298(11) 0.3782(12) 0.2645(6) 0.0254(13) Uani 1 1 d .
F4 F 0.2212(10) 0.3266(12) 0.1348(6) 0.0254(13) Uani 1 1 d .
F5 F 0.3490(11) 0.3267(12) 0.0068(6) 0.0254(13) Uani 1 1 d .
F6 F 0.5814(11) 0.3954(11) 0.0071(6) 0.0254(13) Uani 1 1 d .
F8 F 0.5358(11) 0.3805(12) 0.4756(6) 0.0254(13) Uani 1 1 d .
F9 F 0.6423(11) 0.4428(12) 0.6039(6) 0.0254(13) Uani 1 1 d .
C1 C 0.583(2) 0.422(2) 0.1382(12) 0.0210(17) Uani 1 1 d .
C2 C 0.511(2) 0.4113(19) 0.2056(12) 0.0210(17) Uani 1 1 d .
C3 C 0.398(2) 0.382(2) 0.2023(12) 0.0210(17) Uani 1 1 d .
C4 C 0.338(2) 0.353(2) 0.1355(12) 0.0210(17) Uani 1 1 d .
C5 C 0.406(2) 0.359(2) 0.0707(12) 0.0210(17) Uani 1 1 d .
C6 C 0.522(2) 0.389(2) 0.0739(12) 0.0210(17) Uani 1 1 d .
C7 C 0.699(2) 0.4680(19) 0.4037(12) 0.0210(17) Uani 1 1 d .
C8 C 0.640(2) 0.440(2) 0.4722(12) 0.0210(17) Uani 1 1 d .
C9 C 0.6985(19) 0.4688(19) 0.5398(12) 0.0210(17) Uani 1 1 d .
C10 C 0.953(2) 0.247(2) 0.1749(11) 0.0210(17) Uani 1 1 d .
H10A H 0.9109 0.2457 0.1284 0.031 Uiso 1 1 calc R
H10B H 1.0028 0.1747 0.1790 0.031 Uiso 1 1 calc R
H10C H 1.0025 0.3206 0.1771 0.031 Uiso 1 1 calc R

loop_
_atom_site_aniso_label
_atom_site_aniso_U_11
_atom_site_aniso_U_22
_atom_site_aniso_U_33
_atom_site_aniso_U_23
_atom_site_aniso_U_13
_atom_site_aniso_U_12
Hg1 0.0188(7) 0.0241(7) 0.0124(6) 0.000 0.000 -0.0044(6)
Hg2 0.0178(5) 0.0219(5) 0.0102(4) -0.0016(4) -0.0021(4) 0.0002(4)
S 0.027(5) 0.021(5) 0.022(4) -0.005(4) 0.000 0.000
F3 0.026(3) 0.035(3) 0.016(3) -0.002(2) -0.001(2) -0.002(3)
F4 0.026(3) 0.035(3) 0.016(3) -0.002(2) -0.001(2) -0.002(3)
F5 0.026(3) 0.035(3) 0.016(3) -0.002(2) -0.001(2) -0.002(3)
F6 0.026(3) 0.035(3) 0.016(3) -0.002(2) -0.001(2) -0.002(3)
F8 0.026(3) 0.035(3) 0.016(3) -0.002(2) -0.001(2) -0.002(3)
F9 0.026(3) 0.035(3) 0.016(3) -0.002(2) -0.001(2) -0.002(3)
C1 0.023(4) 0.015(4) 0.025(4) -0.001(3) 0.004(3) -0.001(3)
C2 0.023(4) 0.015(4) 0.025(4) -0.001(3) 0.004(3) -0.001(3)
C3 0.023(4) 0.015(4) 0.025(4) -0.001(3) 0.004(3) -0.001(3)
C4 0.023(4) 0.015(4) 0.025(4) -0.001(3) 0.004(3) -0.001(3)
C5 0.023(4) 0.015(4) 0.025(4) -0.001(3) 0.004(3) -0.001(3)
C6 0.023(4) 0.015(4) 0.025(4) -0.001(3) 0.004(3) -0.001(3)
C7 0.023(4) 0.015(4) 0.025(4) -0.001(3) 0.004(3) -0.001(3)
C8 0.023(4) 0.015(4) 0.025(4) -0.001(3) 0.004(3) -0.001(3)
C9 0.023(4) 0.015(4) 0.025(4) -0.001(3) 0.004(3) -0.001(3)
C10 0.023(4) 0.015(4) 0.025(4) -0.001(3) 0.004(3) -0.001(3)

loop_
_atom_type_symbol
_atom_type_description
_atom_type_scat_dispersion_real
_atom_type_scat_dispersion_imag
_atom_type_scat_source
C C 0.0033 0.0016 'International Tables Vol C Tables 4.2.6.8 and 6.1.1.4'
H H 0.0000 0.0000 'International Tables Vol C Tables 4.2.6.8 and 6.1.1.4'
F F 0.0171 0.0103 'International Tables Vol C Tables 4.2.6.8 and 6.1.1.4'
S S 0.1246 0.1234 'International Tables Vol C Tables 4.2.6.8 and 6.1.1.4'
Hg Hg -2.3894 9.2266 'International Tables Vol C Tables 4.2.6.8 and 6.1.1.4'

loop_
_geom_angle_atom_site_label_1
_geom_angle_atom_site_label_2
_geom_angle_atom_site_label_3
_geom_angle
_geom_angle_site_symmetry_1
C1 Hg1 C1 175.8(12) 2_665
C1 Hg1 S 90.6(6) 2_665
C1 Hg1 S 86.9(6) .
C7 Hg2 C2 176.1(8) .
C7 Hg2 S 86.0(6) .
C2 Hg2 S 93.0(6) .
C10 S C10 97.8(15) 4
C10 S Hg2 106.5(7) 4
C10 S Hg2 137.3(7) .
C10 S Hg1 129.0(7) 4
C10 S Hg1 76.8(7) .
Hg2 S Hg1 60.59(9) .
C6 C1 C2 114(2) .
C6 C1 Hg1 121.4(16) .
C2 C1 Hg1 124.3(16) .
C3 C2 C1 121(2) .
C3 C2 Hg2 122.3(17) .
C1 C2 Hg2 116.7(16) .
C2 C3 F3 121(2) .
C2 C3 C4 124(2) .
F3 C3 C4 115.2(19) .
F4 C4 C5 122(2) .
F4 C4 C3 121(2) .
C5 C4 C3 116(2) .
C6 C5 F5 123(2) .
C6 C5 C4 120(2) .
F5 C5 C4 116(2) .
C5 C6 F6 116(2) .
C5 C6 C1 125(2) .
F6 C6 C1 118.7(19) .
C7 C7 C8 120.1(13) 2_665
C7 C7 Hg2 122.2(6) 2_665
C8 C7 Hg2 116.7(16) .
F8 C8 C9 118.0(19) .
F8 C8 C7 123(2) .
C9 C8 C7 119(2) .
C9 C9 F9 120.6(11) 2_665
C9 C9 C8 120.5(13) 2_665
F9 C9 C8 118.6(19) .

loop_
_geom_bond_atom_site_label_1
_geom_bond_atom_site_label_2
_geom_bond_distance
_geom_bond_site_symmetry_2
Hg1 C1 2.04(2) 2_665
Hg1 C1 2.04(2) .
Hg1 S 3.571(3) .
Hg2 C7 2.09(2) .
Hg2 C2 2.09(2) .
Hg2 S 3.543(7) .
S C10 1.79(2) 4
S C10 1.79(2) .
F3 C3 1.35(2) .
F4 C4 1.33(2) .
F5 C5 1.36(2) .
F6 C6 1.37(2) .
F8 C8 1.33(2) .
F9 C9 1.34(2) .
C1 C6 1.39(3) .
C1 C2 1.46(3) .
C2 C3 1.30(3) .
C3 C4 1.41(3) .
C4 C5 1.39(3) .
C5 C6 1.34(3) .
C7 C7 1.34(4) 2_665
C7 C8 1.43(3) .
C8 C9 1.41(3) .
C9 C9 1.33(4) 2_665
